data_4320424
loop_
_publ_author_name
'Jaume Balsells'
'Patrick J. Carroll'
'Patrick J. Walsh'

_publ_section_title
;
 Achiral Tetrahydrosalen Ligands for the Synthesis of C2-Symmetric
 Titanium Complexes: A Structure and Diastereoselectivity Study
;
_journal_name_full 'Inorganic Chemistry'
_journal_page_first 5568
_journal_page_last 5574
_journal_paper_doi 10.1021/ic010456x
_journal_volume 40
_journal_year 2001
_chemical_formula_sum 'C24 H36 N2 O4 Ti'
_chemical_formula_weight 464.45
_chemical_name_systematic
;
?
;
_space_group_IT_number 43
_symmetry_cell_setting orthorhombic
_symmetry_Int_Tables_number 43
_symmetry_space_group_name_Hall 'F 2 -2d'
_symmetry_space_group_name_H-M 'F d d 2'
_atom_sites_solution_hydrogens geom
_atom_sites_solution_primary direct
_atom_sites_solution_secondary difmap
_audit_creation_method SHELXL
_cell_angle_alpha 90.00
_cell_angle_beta 90.00
_cell_angle_gamma 90.00
_cell_formula_units_Z 8
_cell_length_a 20.7685(3)
_cell_length_b 14.2301(3)
_cell_length_c 16.9790(4)
_cell_measurement_temperature 293(2)
_cell_volume 5017.94(17)
_computing_structure_refinement 'SHELXL-93 (Sheldrick, 1993)'
_computing_structure_solution 'SHELXS-86 (Sheldrick, 1990)'
_diffrn_ambient_temperature 293(2)
_diffrn_radiation_monochromator graphite
_diffrn_radiation_source 'fine-focus sealed tube'
_diffrn_radiation_type MoK\a
_diffrn_radiation_wavelength 0.71069
_diffrn_reflns_av_R_equivalents 0.0253
_diffrn_reflns_av_sigmaI/netI 0.0192
_diffrn_reflns_limit_h_max 24
_diffrn_reflns_limit_h_min -24
_diffrn_reflns_limit_k_max 17
_diffrn_reflns_limit_k_min -15
_diffrn_reflns_limit_l_max 20
_diffrn_reflns_limit_l_min -20
_diffrn_reflns_number 8139
_diffrn_reflns_theta_max 25.35
_diffrn_reflns_theta_min 3.10
_exptl_absorpt_coefficient_mu 0.371
_exptl_crystal_density_diffrn 1.230
_exptl_crystal_F_000 1984
_exptl_crystal_size_max 0.42
_exptl_crystal_size_mid 0.32
_exptl_crystal_size_min 0.30
_refine_diff_density_max 0.132
_refine_diff_density_min -0.187
_refine_diff_density_rms 0.033
_refine_ls_abs_structure_details 'Flack H D (1983), Acta Cryst. A39, 876-881'
_refine_ls_abs_structure_Flack -0.03(3)
_refine_ls_extinction_coef 0.00194(14)
_refine_ls_extinction_expression Fc^*^=kFc[1+0.001xFc^2^\l^3^/sin(2\q)]^-1/4^
_refine_ls_extinction_method SHELXL
_refine_ls_goodness_of_fit_all 1.053
_refine_ls_goodness_of_fit_obs 1.055
_refine_ls_matrix_type full
_refine_ls_number_parameters 214
_refine_ls_number_reflns 2303
_refine_ls_number_restraints 1
_refine_ls_restrained_S_all 1.052
_refine_ls_restrained_S_obs 1.054
_refine_ls_R_factor_all 0.0323
_refine_ls_R_factor_obs 0.0315
_refine_ls_shift/esd_max 0.000
_refine_ls_shift/esd_mean 0.000
_refine_ls_structure_factor_coef Fsqd
_refine_ls_weighting_details 'w=1/[\s^2^(Fo^2^)+(0.0436P)^2^+6.1715P] where P=(Fo^2^+2Fc^2^)/3'
_refine_ls_weighting_scheme calc
_refine_ls_wR_factor_all 0.0791
_refine_ls_wR_factor_obs 0.0784
_reflns_number_observed 2259
_reflns_number_total 2303
_reflns_observed_criterion >2sigma(I)
_cod_data_source_file ic010456x_1.cif
_cod_data_source_block shelxl
_cod_depositor_comments
;
The following automatic conversions were performed:

'_refine_ls_weighting_scheme' value 'calc
w=1/[\s^2^(Fo^2^)+(0.0436P)^2^+6.1715P] where P=(Fo^2^+2Fc^2^)/3' was
changed to 'calc'. New tag '_refine_ls_weighting_details' was
created. The value of the new tag was set to
'w=1/[\s^2^(Fo^2^)+(0.0436P)^2^+6.1715P] where P=(Fo^2^+2Fc^2^)/3'.

Automatic conversion script
Id: cif_fix_values 3143 2015-03-26 13:38:13Z robertas 
;
_cod_original_cell_volume 5017.9(2)
_cod_original_sg_symbol_H-M 'F d d 2 '
_cod_database_code 4320424

loop_
_symmetry_equiv_pos_as_xyz
'x, y, z'
'-x, -y, z'
'-x+1/4, y+1/4, z+1/4'
'x+1/4, -y+1/4, z+1/4'
'x, y+1/2, z+1/2'
'-x, -y+1/2, z+1/2'
'-x+1/4, y+3/4, z+3/4'
'x+1/4, -y+3/4, z+3/4'
'x+1/2, y, z+1/2'
'-x+1/2, -y, z+1/2'
'-x+3/4, y+1/4, z+3/4'
'x+3/4, -y+1/4, z+3/4'
'x+1/2, y+1/2, z'
'-x+1/2, -y+1/2, z'
'-x+3/4, y+3/4, z+1/4'
'x+3/4, -y+3/4, z+1/4'

loop_
_atom_site_aniso_label
_atom_site_aniso_U_11
_atom_site_aniso_U_22
_atom_site_aniso_U_33
_atom_site_aniso_U_23
_atom_site_aniso_U_13
_atom_site_aniso_U_12
Ti 0.0314(3) 0.0306(3) 0.0272(2) 0.000 0.000 -0.0015(2)
O1 0.0360(7) 0.0343(8) 0.0343(8) -0.0016(6) 0.0030(6) -0.0025(6)
O2 0.0405(9) 0.0378(9) 0.0368(8) 0.0059(7) -0.0063(7) -0.0038(7)
N1 0.0331(9) 0.0327(9) 0.0311(9) -0.0002(7) 0.0021(7) 0.0008(7)
C1 0.0407(13) 0.0381(13) 0.0270(11) -0.0007(9) 0.0022(9) -0.0029(9)
C2 0.0456(14) 0.0341(12) 0.0440(14) -0.0044(10) 0.0072(11) 0.0065(10)
C3 0.0334(11) 0.0425(13) 0.0380(13) -0.0013(10) 0.0024(9) -0.0027(10)
C4 0.0344(11) 0.0418(12) 0.0312(11) 0.0026(9) -0.0016(9) -0.0044(9)
C5 0.0473(14) 0.056(2) 0.0378(12) 0.0021(11) 0.0003(10) -0.0182(12)
C6 0.064(2) 0.056(2) 0.0460(15) 0.0112(13) -0.0021(13) -0.0221(14)
C7 0.066(2) 0.0391(14) 0.055(2) 0.0102(12) -0.0122(14) -0.0118(12)
C8 0.0452(13) 0.0363(12) 0.0445(12) 0.0011(10) -0.0091(11) -0.0021(10)
C9 0.0379(11) 0.0343(11) 0.0303(10) 0.0038(8) -0.0080(9) -0.0065(9)
C10 0.059(2) 0.047(2) 0.061(2) 0.0191(13) -0.0224(14) -0.0101(13)
C11 0.063(2) 0.053(2) 0.113(3) 0.026(2) -0.034(2) 0.002(2)
C12 0.083(3) 0.136(4) 0.073(2) 0.061(3) -0.008(2) -0.015(3)

loop_
_atom_site_label
_atom_site_type_symbol
_atom_site_fract_x
_atom_site_fract_y
_atom_site_fract_z
_atom_site_U_iso_or_equiv
_atom_site_thermal_displace_type
_atom_site_occupancy
_atom_site_calc_flag
_atom_site_refinement_flags
_atom_site_disorder_group
Ti Ti 0.2500 0.2500 0.19007(3) 0.02972(15) Uani 1 d S .
O1 O 0.22333(7) 0.12200(10) 0.20136(9) 0.0349(3) Uani 1 d . .
O2 O 0.18493(8) 0.28730(11) 0.12534(9) 0.0384(4) Uani 1 d . .
N1 N 0.18191(9) 0.26552(12) 0.29826(10) 0.0323(4) Uani 1 d . .
C1 C 0.21538(11) 0.2338(2) 0.37088(13) 0.0353(5) Uani 1 d . .
C2 C 0.16199(13) 0.3656(2) 0.3075(2) 0.0412(6) Uani 1 d . .
C3 C 0.12188(11) 0.2101(2) 0.28557(15) 0.0380(5) Uani 1 d . .
C4 C 0.13208(11) 0.1064(2) 0.28549(13) 0.0358(5) Uani 1 d . .
C5 C 0.09138(14) 0.0459(2) 0.3272(2) 0.0471(6) Uani 1 d . .
C6 C 0.1006(2) -0.0500(2) 0.3271(2) 0.0553(7) Uani 1 d . .
C7 C 0.1517(2) -0.0882(2) 0.2854(2) 0.0534(7) Uani 1 d . .
C8 C 0.19304(12) -0.0303(2) 0.2433(2) 0.0420(5) Uani 1 d . .
C9 C 0.18343(11) 0.0668(2) 0.24263(13) 0.0342(5) Uani 1 d . .
C10 C 0.16999(15) 0.3704(2) 0.0827(2) 0.0554(7) Uani 1 d . .
C11 C 0.0986(2) 0.3736(3) 0.0675(3) 0.0762(12) Uani 1 d . .
C12 C 0.2089(2) 0.3754(5) 0.0083(3) 0.097(2) Uani 1 d . .
H1B H 0.1922(13) 0.2543(16) 0.4178(15) 0.035(6) Uiso 1 d . .
H1A H 0.2159(11) 0.1665(17) 0.3717(14) 0.024(5) Uiso 1 d . .
H2B H 0.2017(15) 0.4049(22) 0.3176(18) 0.056(8) Uiso 1 d . .
H2C H 0.1285(13) 0.3700(17) 0.3503(15) 0.036(7) Uiso 1 d . .
H2A H 0.1455(14) 0.3838(19) 0.2591(19) 0.047(7) Uiso 1 d . .
H3B H 0.0913(16) 0.2265(21) 0.3346(20) 0.060(9) Uiso 1 d . .
H3A H 0.1083(15) 0.2321(21) 0.2393(20) 0.053(8) Uiso 1 d . .
H5 H 0.0543(17) 0.0745(25) 0.3578(22) 0.073(10) Uiso 1 d . .
H6 H 0.0721(19) -0.1006(27) 0.3572(23) 0.085(12) Uiso 1 d . .
H7 H 0.1628(19) -0.1630(26) 0.2869(23) 0.075(10) Uiso 1 d . .
H8 H 0.2298(14) -0.0575(19) 0.2144(16) 0.045(7) Uiso 1 d . .
H10 H 0.1844(14) 0.4295(22) 0.1140(18) 0.052(8) Uiso 1 d . .
H11B H 0.0773(25) 0.3788(32) 0.1212(35) 0.118(18) Uiso 1 d . .
H11C H 0.0820(19) 0.3181(30) 0.0389(26) 0.088(12) Uiso 1 d . .
H11A H 0.0875(22) 0.4329(33) 0.0436(28) 0.100(14) Uiso 1 d . .
H12A H 0.1948(23) 0.4428(36) -0.0135(29) 0.120(16) Uiso 1 d . .
H12B H 0.1936(21) 0.3110(33) -0.0254(26) 0.097(14) Uiso 1 d . .
H12C H 0.2564(24) 0.3720(37) 0.0212(30) 0.113(16) Uiso 1 d . .

loop_
_atom_type_symbol
_atom_type_description
_atom_type_scat_dispersion_real
_atom_type_scat_dispersion_imag
_atom_type_scat_source
C C 0.0033 0.0016 'International Tables Vol C Tables 4.2.6.8 and 6.1.1.4'
H H 0.0000 0.0000 'International Tables Vol C Tables 4.2.6.8 and 6.1.1.4'
N N 0.0061 0.0033 'International Tables Vol C Tables 4.2.6.8 and 6.1.1.4'
O O 0.0106 0.0060 'International Tables Vol C Tables 4.2.6.8 and 6.1.1.4'
Ti Ti 0.2776 0.4457 'International Tables Vol C Tables 4.2.6.8 and 6.1.1.4'

loop_
_geom_angle_atom_site_label_1
_geom_angle_atom_site_label_2
_geom_angle_atom_site_label_3
_geom_angle
_geom_angle_site_symmetry_1
_geom_angle_site_symmetry_3
_geom_angle_publ_flag
O2 Ti O2 105.75(11) 14 . ?
O2 Ti O1 89.88(7) 14 . ?
O2 Ti O1 97.07(7) . . ?
O2 Ti O1 97.07(7) 14 14 ?
O2 Ti O1 89.88(7) . 14 ?
O1 Ti O1 168.50(10) . 14 ?
O2 Ti N1 162.63(7) 14 . ?
O2 Ti N1 89.88(7) . . ?
O1 Ti N1 80.53(6) . . ?
O1 Ti N1 90.37(7) 14 . ?
O2 Ti N1 89.87(7) 14 14 ?
O2 Ti N1 162.63(7) . 14 ?
O1 Ti N1 90.38(7) . 14 ?
O1 Ti N1 80.52(6) 14 14 ?
N1 Ti N1 75.85(9) . 14 ?
C9 O1 Ti 142.1(2) . . ?
C10 O2 Ti 135.4(2) . . ?
C1 N1 C3 110.5(2) . . ?
C1 N1 C2 109.5(2) . . ?
C3 N1 C2 106.8(2) . . ?
C1 N1 Ti 109.98(13) . . ?
C3 N1 Ti 110.09(14) . . ?
C2 N1 Ti 109.97(14) . . ?
N1 C1 C1 110.66(15) . 14 ?
N1 C1 H1B 110.8(15) . . ?
C1 C1 H1B 112.3(15) 14 . ?
N1 C1 H1A 108.8(14) . . ?
C1 C1 H1A 107.1(14) 14 . ?
H1B C1 H1A 107.0(20) . . ?
N1 C2 H2B 108.6(17) . . ?
N1 C2 H2C 109.0(14) . . ?
H2B C2 H2C 113.9(22) . . ?
N1 C2 H2A 106.1(17) . . ?
H2B C2 H2A 107.3(26) . . ?
H2C C2 H2A 111.6(23) . . ?
C4 C3 N1 113.9(2) . . ?
C4 C3 H3B 107.5(17) . . ?
N1 C3 H3B 105.5(17) . . ?
C4 C3 H3A 113.1(19) . . ?
N1 C3 H3A 101.9(19) . . ?
H3B C3 H3A 114.8(25) . . ?
C5 C4 C9 118.2(2) . . ?
C5 C4 C3 121.5(2) . . ?
C9 C4 C3 120.3(2) . . ?
C6 C5 C4 121.6(3) . . ?
C6 C5 H5 120.2(21) . . ?
C4 C5 H5 118.1(21) . . ?
C5 C6 C7 119.7(3) . . ?
C5 C6 H6 126.3(21) . . ?
C7 C6 H6 113.9(21) . . ?
C6 C7 C8 120.2(3) . . ?
C6 C7 H7 122.2(21) . . ?
C8 C7 H7 117.6(21) . . ?
C7 C8 C9 120.3(3) . . ?
C7 C8 H8 120.1(16) . . ?
C9 C8 H8 119.7(16) . . ?
O1 C9 C8 119.7(2) . . ?
O1 C9 C4 120.3(2) . . ?
C8 C9 C4 120.0(2) . . ?
O2 C10 C12 110.5(3) . . ?
O2 C10 C11 109.1(2) . . ?
C12 C10 C11 112.6(3) . . ?
O2 C10 H10 110.5(17) . . ?
C12 C10 H10 103.8(17) . . ?
C11 C10 H10 110.2(17) . . ?
C10 C11 H11B 106.1(30) . . ?
C10 C11 H11C 113.8(24) . . ?
H11B C11 H11C 110.3(36) . . ?
C10 C11 H11A 109.5(27) . . ?
H11B C11 H11A 102.2(37) . . ?
H11C C11 H11A 114.1(36) . . ?
C10 C12 H12A 100.7(26) . . ?
C10 C12 H12B 103.8(22) . . ?
H12A C12 H12B 118.5(35) . . ?
C10 C12 H12C 109.9(30) . . ?
H12A C12 H12C 112.5(37) . . ?
H12B C12 H12C 110.3(36) . . ?

loop_
_geom_bond_atom_site_label_1
_geom_bond_atom_site_label_2
_geom_bond_distance
_geom_bond_site_symmetry_2
_geom_bond_publ_flag
Ti O2 1.821(2) 14 ?
Ti O2 1.821(2) . ?
Ti O1 1.9134(15) . ?
Ti O1 1.9135(15) 14 ?
Ti N1 2.329(2) . ?
Ti N1 2.329(2) 14 ?
O1 C9 1.339(3) . ?
O2 C10 1.421(3) . ?
N1 C1 1.486(3) . ?
N1 C3 1.491(3) . ?
N1 C2 1.491(3) . ?
C1 C1 1.510(5) 14 ?
C1 H1B 0.98(3) . ?
C1 H1A 0.96(2) . ?
C2 H2B 1.01(3) . ?
C2 H2C 1.01(3) . ?
C2 H2A 0.93(3) . ?
C3 C4 1.490(3) . ?
C3 H3B 1.07(3) . ?
C3 H3A 0.89(3) . ?
C4 C5 1.399(3) . ?
C4 C9 1.409(3) . ?
C5 C6 1.378(4) . ?
C5 H5 1.01(4) . ?
C6 C7 1.387(5) . ?
C6 H6 1.06(4) . ?
C7 C8 1.388(4) . ?
C7 H7 1.09(4) . ?
C8 C9 1.396(3) . ?
C8 H8 0.99(3) . ?
C10 C12 1.501(6) . ?
C10 C11 1.506(5) . ?
C10 H10 1.04(3) . ?
C11 H11B 1.02(6) . ?
C11 H11C 0.99(4) . ?
C11 H11A 0.96(5) . ?
C12 H12A 1.07(5) . ?
C12 H12B 1.13(5) . ?
C12 H12C 1.01(5) . ?
